data_4303061
loop_
_publ_author_name
'Young-Hyuk Joo'
'Jean'ne M. Shreeve'

_publ_contact_author_address
;
Laboratory for the Structure of Matter
Naval Research Laboratory
Washington, DC 20375
;
_publ_contact_author_email damon.parrish@nrl.navy.mil
_publ_contact_author_fax 202-767-6874
_publ_contact_author_name 'Dr Damon A. Parrish'
_publ_contact_author_phone 202-404-2141
_publ_section_title
;
1,3-Diazido-2-(azidomethyl)-2-propylammonium Salts
;
_journal_name_full 'Inorganic Chemistry'
_journal_page_first 8431
_journal_page_last 8438
_journal_paper_doi 10.1021/ic901019p
_journal_volume 48
_journal_year 2009
_chemical_formula_moiety 'C4 H9 N10 +1, N1 O3 -1'
_chemical_formula_sum 'C4 H9 N11 O3'
_chemical_formula_weight 259.22
_chemical_name_systematic
; 
 1,3-diazido-2-(azidomethyl)propan-2-aminium nitrate 
;
_space_group_IT_number 14
_symmetry_cell_setting monoclinic
_symmetry_space_group_name_Hall '-P 2ybc'
_symmetry_space_group_name_H-M 'P 1 21/c 1'
_atom_sites_solution_hydrogens geom
_atom_sites_solution_primary direct
_atom_sites_solution_secondary difmap
_audit_creation_date 2009-01-23
_audit_creation_method 'from SHELXTL CIF, local template and enCIFer'
_cell_angle_alpha 90.00
_cell_angle_beta 93.330(2)
_cell_angle_gamma 90.00
_cell_formula_units_Z 4
_cell_length_a 8.7297(16)
_cell_length_b 9.0361(17)
_cell_length_c 13.415(3)
_cell_measurement_temperature 173(2)
_cell_volume 1056.4(4)
_computing_cell_refinement 'Bruker APEX2 v2.1-0 (Bruker, 2006)'
_computing_data_collection 'Bruker APEX2 v2.1-0 (Bruker, 2006)'
_computing_data_reduction
;
Bruker SAINT v7.34A (Bruker, 2005), Bruker XPREP v2005/2 (Bruker, 2004)
;
_computing_molecular_graphics 'Bruker SHELXTL v6.12 (Bruker, 2000b)'
_computing_publication_material 'Bruker SHELXTL v6.12 (Bruker, 2000b)'
_computing_structure_refinement 'Bruker SHELXTL v6.12 (Bruker, 2000b)'
_computing_structure_solution 'Bruker SHELXTL v6.12 (Bruker, 2000b)'
_diffrn_ambient_temperature 173(2)
_diffrn_measured_fraction_theta_full 0.995
_diffrn_measured_fraction_theta_max 0.995
_diffrn_measurement_device_type 'Bruker SMART APEX II CCD'
_diffrn_measurement_method '\w scans'
_diffrn_radiation_monochromator graphite
_diffrn_radiation_source 'fine focus sealed tube'
_diffrn_radiation_type MoK\a
_diffrn_radiation_wavelength 0.71073
_diffrn_reflns_av_R_equivalents 0.0272
_diffrn_reflns_av_sigmaI/netI 0.0236
_diffrn_reflns_limit_h_max 11
_diffrn_reflns_limit_h_min -11
_diffrn_reflns_limit_k_max 9
_diffrn_reflns_limit_k_min -12
_diffrn_reflns_limit_l_max 17
_diffrn_reflns_limit_l_min -17
_diffrn_reflns_number 10611
_diffrn_reflns_theta_full 28.30
_diffrn_reflns_theta_max 28.30
_diffrn_reflns_theta_min 2.34
_exptl_absorpt_coefficient_mu 0.138
_exptl_absorpt_correction_T_max 1.000
_exptl_absorpt_correction_T_min 0.801
_exptl_absorpt_correction_type multi-scan
_exptl_absorpt_process_details 'SADABS v2004/1 (Bruker, 2004)'
_exptl_crystal_colour colorless
_exptl_crystal_density_diffrn 1.630
_exptl_crystal_density_method 'not measured'
_exptl_crystal_description 'large prism'
_exptl_crystal_F_000 536
_exptl_crystal_size_max 0.89
_exptl_crystal_size_mid 0.83
_exptl_crystal_size_min 0.79
_refine_diff_density_max 0.383
_refine_diff_density_min -0.301
_refine_diff_density_rms 0.057
_refine_ls_extinction_method none
_refine_ls_goodness_of_fit_ref 1.033
_refine_ls_hydrogen_treatment constr
_refine_ls_matrix_type full
_refine_ls_number_parameters 163
_refine_ls_number_reflns 2606
_refine_ls_number_restraints 0
_refine_ls_restrained_S_all 1.033
_refine_ls_R_factor_all 0.0348
_refine_ls_R_factor_gt 0.0324
_refine_ls_shift/su_max 0.000
_refine_ls_shift/su_mean 0.000
_refine_ls_structure_factor_coef Fsqd
_refine_ls_weighting_details 'calc w=1/[\s^2^(Fo^2^)+(0.0508P)^2^+0.2371P] where P=(Fo^2^+2Fc^2^)/3'
_refine_ls_weighting_scheme calc
_refine_ls_wR_factor_gt 0.0869
_refine_ls_wR_factor_ref 0.0886
_reflns_number_gt 2414
_reflns_number_total 2606
_reflns_threshold_expression I>2\s(I)
_cod_data_source_file ic901019p_si_003_2.cif
_cod_data_source_block compound8
_cod_depositor_comments
;
The following automatic conversions were performed:
'_symmetry_cell_setting' value 'Monoclinic' changed to 'monoclinic'
according to '/home/saulius/struct/CIF-dictionaries/cif_core.dic'
dictionary named 'cif_core.dic' version 2.4.1 from 2010-06-29.

Automatic conversion script
Id: cif_fix_enum 1527 2010-12-29 10:47:43Z saulius 
;
_cod_original_cell_volume 1056.4(3)
_cod_database_code 4303061

loop_
_symmetry_equiv_pos_as_xyz
'x, y, z'
'-x, y+1/2, -z+1/2'
'-x, -y, -z'
'x, -y-1/2, z-1/2'

loop_
_atom_site_label
_atom_site_type_symbol
_atom_site_fract_x
_atom_site_fract_y
_atom_site_fract_z
_atom_site_U_iso_or_equiv
_atom_site_adp_type
_atom_site_occupancy
_atom_site_symmetry_multiplicity
_atom_site_calc_flag
_atom_site_refinement_flags
_atom_site_disorder_assembly
_atom_site_disorder_group
C1 C -0.24237(10) 0.20733(10) 0.63008(6) 0.01476(18) Uani 1 1 d . . .
N2 N -0.08082(9) 0.14929(9) 0.64071(6) 0.01581(16) Uani 1 1 d . . .
H2A H -0.0353 0.1605 0.5818 0.024 Uiso 1 1 calc R . .
H2B H -0.0825 0.0517 0.6573 0.024 Uiso 1 1 calc R . .
H2C H -0.0269 0.2006 0.6894 0.024 Uiso 1 1 calc R . .
C3 C -0.31667(11) 0.18794(10) 0.73031(7) 0.01872(19) Uani 1 1 d . . .
H3A H -0.2466 0.2264 0.7850 0.022 Uiso 1 1 calc R . .
H3B H -0.4131 0.2456 0.7297 0.022 Uiso 1 1 calc R . .
N4 N -0.34992(10) 0.03024(10) 0.74857(6) 0.02404(19) Uani 1 1 d . . .
N5 N -0.28354(10) -0.02533(10) 0.82324(6) 0.02277(19) Uani 1 1 d . . .
N6 N -0.23229(13) -0.09096(12) 0.88864(7) 0.0363(2) Uani 1 1 d . . .
C7 C -0.33572(10) 0.12008(10) 0.55017(6) 0.01720(18) Uani 1 1 d . . .
H7A H -0.3361 0.0139 0.5683 0.021 Uiso 1 1 calc R . .
H7B H -0.4431 0.1557 0.5460 0.021 Uiso 1 1 calc R . .
N8 N -0.26834(10) 0.13883(9) 0.45235(6) 0.02144(18) Uani 1 1 d . . .
N9 N -0.27788(9) 0.02959(10) 0.39703(6) 0.02023(18) Uani 1 1 d . . .
N10 N -0.27825(12) -0.06032(12) 0.33844(7) 0.0330(2) Uani 1 1 d . . .
C11 C -0.22480(10) 0.37138(10) 0.60430(7) 0.01737(19) Uani 1 1 d . . .
H11A H -0.1660 0.4229 0.6593 0.021 Uiso 1 1 calc R . .
H11B H -0.1683 0.3818 0.5428 0.021 Uiso 1 1 calc R . .
N12 N -0.37901(10) 0.43746(9) 0.58916(7) 0.02368(19) Uani 1 1 d . . .
N13 N -0.38140(9) 0.57376(9) 0.59789(6) 0.02052(18) Uani 1 1 d . . .
N14 N -0.39967(11) 0.69700(10) 0.60422(8) 0.0293(2) Uani 1 1 d . . .
N15 N 0.04535(9) 0.22063(9) 0.38267(6) 0.01703(17) Uani 1 1 d . . .
O16 O 0.01327(9) 0.35315(8) 0.38545(6) 0.02830(18) Uani 1 1 d . . .
O17 O 0.08530(8) 0.14860(8) 0.45955(5) 0.02268(17) Uani 1 1 d . . .
O18 O 0.03656(9) 0.15236(8) 0.29926(5) 0.02425(17) Uani 1 1 d . . .

loop_
_atom_site_aniso_label
_atom_site_aniso_U_11
_atom_site_aniso_U_22
_atom_site_aniso_U_33
_atom_site_aniso_U_23
_atom_site_aniso_U_13
_atom_site_aniso_U_12
C1 0.0172(4) 0.0126(4) 0.0144(4) -0.0001(3) 0.0007(3) 0.0012(3)
N2 0.0189(4) 0.0135(4) 0.0149(3) -0.0010(3) -0.0001(3) 0.0017(3)
C3 0.0244(4) 0.0158(4) 0.0163(4) 0.0006(3) 0.0046(3) 0.0007(3)
N4 0.0317(4) 0.0207(4) 0.0197(4) 0.0042(3) 0.0005(3) -0.0049(3)
N5 0.0291(4) 0.0195(4) 0.0202(4) 0.0012(3) 0.0060(3) -0.0021(3)
N6 0.0514(6) 0.0285(5) 0.0283(5) 0.0094(4) -0.0024(4) -0.0006(4)
C7 0.0198(4) 0.0166(4) 0.0152(4) -0.0003(3) 0.0007(3) -0.0022(3)
N8 0.0299(4) 0.0196(4) 0.0148(4) -0.0005(3) 0.0006(3) -0.0051(3)
N9 0.0218(4) 0.0228(4) 0.0160(4) 0.0021(3) 0.0000(3) -0.0014(3)
N10 0.0452(6) 0.0296(5) 0.0243(4) -0.0062(4) 0.0038(4) -0.0010(4)
C11 0.0188(4) 0.0128(4) 0.0205(4) 0.0010(3) 0.0003(3) 0.0007(3)
N12 0.0218(4) 0.0138(4) 0.0349(5) 0.0015(3) -0.0022(3) 0.0027(3)
N13 0.0201(4) 0.0187(4) 0.0227(4) 0.0020(3) 0.0007(3) 0.0026(3)
N14 0.0294(5) 0.0183(5) 0.0400(5) -0.0007(4) 0.0008(4) 0.0051(3)
N15 0.0167(3) 0.0150(4) 0.0195(4) 0.0004(3) 0.0018(3) -0.0012(3)
O16 0.0351(4) 0.0124(4) 0.0371(4) -0.0010(3) 0.0002(3) 0.0009(3)
O17 0.0270(4) 0.0240(4) 0.0169(3) 0.0028(3) -0.0002(3) 0.0043(3)
O18 0.0348(4) 0.0214(4) 0.0164(3) -0.0015(3) -0.0003(3) 0.0053(3)

loop_
_atom_type_symbol
_atom_type_description
_atom_type_scat_dispersion_real
_atom_type_scat_dispersion_imag
_atom_type_scat_source
C C 0.0033 0.0016 'International Tables Vol C Tables 4.2.6.8 and 6.1.1.4'
H H 0.0000 0.0000 'International Tables Vol C Tables 4.2.6.8 and 6.1.1.4'
N N 0.0061 0.0033 'International Tables Vol C Tables 4.2.6.8 and 6.1.1.4'
O O 0.0106 0.0060 'International Tables Vol C Tables 4.2.6.8 and 6.1.1.4'

loop_
_geom_angle_atom_site_label_1
_geom_angle_atom_site_label_2
_geom_angle_atom_site_label_3
_geom_angle
_geom_angle_site_symmetry_1
_geom_angle_site_symmetry_3
_geom_angle_publ_flag
N2 C1 C7 110.23(7) . . ?
N2 C1 C11 104.67(7) . . ?
C7 C1 C11 113.41(7) . . ?
N2 C1 C3 108.57(7) . . ?
C7 C1 C3 108.68(7) . . ?
C11 C1 C3 111.15(7) . . ?
C1 N2 H2A 109.5 . . ?
C1 N2 H2B 109.5 . . ?
H2A N2 H2B 109.5 . . ?
C1 N2 H2C 109.5 . . ?
H2A N2 H2C 109.5 . . ?
H2B N2 H2C 109.5 . . ?
N4 C3 C1 110.61(7) . . ?
N4 C3 H3A 109.5 . . ?
C1 C3 H3A 109.5 . . ?
N4 C3 H3B 109.5 . . ?
C1 C3 H3B 109.5 . . ?
H3A C3 H3B 108.1 . . ?
N5 N4 C3 116.06(8) . . ?
N6 N5 N4 171.84(11) . . ?
N8 C7 C1 109.89(7) . . ?
N8 C7 H7A 109.7 . . ?
C1 C7 H7A 109.7 . . ?
N8 C7 H7B 109.7 . . ?
C1 C7 H7B 109.7 . . ?
H7A C7 H7B 108.2 . . ?
N9 N8 C7 115.17(8) . . ?
N10 N9 N8 171.83(10) . . ?
N12 C11 C1 108.67(7) . . ?
N12 C11 H11A 110.0 . . ?
C1 C11 H11A 110.0 . . ?
N12 C11 H11B 110.0 . . ?
C1 C11 H11B 110.0 . . ?
H11A C11 H11B 108.3 . . ?
N13 N12 C11 114.20(8) . . ?
N14 N13 N12 172.82(10) . . ?
O16 N15 O17 122.27(8) . . ?
O16 N15 O18 119.65(8) . . ?
O17 N15 O18 118.08(8) . . ?

loop_
_geom_bond_atom_site_label_1
_geom_bond_atom_site_label_2
_geom_bond_distance
_geom_bond_site_symmetry_2
_geom_bond_publ_flag
C1 N2 1.5036(11) . ?
C1 C7 1.5275(12) . ?
C1 C11 1.5319(13) . ?
C1 C3 1.5365(12) . ?
N2 H2A 0.9100 . ?
N2 H2B 0.9100 . ?
N2 H2C 0.9100 . ?
C3 N4 1.4776(13) . ?
C3 H3A 0.9900 . ?
C3 H3B 0.9900 . ?
N4 N5 1.2344(12) . ?
N5 N6 1.1296(13) . ?
C7 N8 1.4786(12) . ?
C7 H7A 0.9900 . ?
C7 H7B 0.9900 . ?
N8 N9 1.2348(12) . ?
N9 N10 1.1303(13) . ?
C11 N12 1.4758(12) . ?
C11 H11A 0.9900 . ?
C11 H11B 0.9900 . ?
N12 N13 1.2375(12) . ?
N13 N14 1.1288(13) . ?
N15 O16 1.2308(11) . ?
N15 O17 1.2518(10) . ?
N15 O18 1.2762(10) . ?

loop_
_geom_hbond_atom_site_label_D
_geom_hbond_atom_site_label_H
_geom_hbond_atom_site_label_A
_geom_hbond_distance_DH
_geom_hbond_distance_HA
_geom_hbond_distance_DA
_geom_hbond_angle_DHA
_geom_hbond_site_symmetry_A
N2 H2A O17 0.91 2.00 2.9015(11) 169.0 .
N2 H2B O18 0.91 1.97 2.8621(12) 167.1 3_556
N2 H2C O18 0.91 2.04 2.9212(11) 163.7 4_566

loop_
_geom_torsion_atom_site_label_1
_geom_torsion_atom_site_label_2
_geom_torsion_atom_site_label_3
_geom_torsion_atom_site_label_4
_geom_torsion
_geom_torsion_site_symmetry_1
_geom_torsion_site_symmetry_2
_geom_torsion_site_symmetry_3
_geom_torsion_site_symmetry_4
_geom_torsion_publ_flag
N2 C1 C3 N4 -72.14(9) . . . . ?
C7 C1 C3 N4 47.76(10) . . . . ?
C11 C1 C3 N4 173.24(7) . . . . ?
C1 C3 N4 N5 118.38(9) . . . . ?
C3 N4 N5 N6 177.3(7) . . . . ?
N2 C1 C7 N8 -62.11(9) . . . . ?
C11 C1 C7 N8 54.87(10) . . . . ?
C3 C1 C7 N8 179.02(7) . . . . ?
C1 C7 N8 N9 145.84(8) . . . . ?
C7 N8 N9 N10 178.6(7) . . . . ?
N2 C1 C11 N12 178.23(7) . . . . ?
C7 C1 C11 N12 58.04(10) . . . . ?
C3 C1 C11 N12 -64.75(9) . . . . ?
C1 C11 N12 N13 159.25(8) . . . . ?
C11 N12 N13 N14 -177.4(8) . . . . ?
